data_1521122
loop_
_publ_author_name
'Galy, J.'
'Miehe, G.'

_publ_section_title
;
 Ab initio structures of (M2) and (M3) V O2
;
_journal_name_full 'Solid State Sciences'
_journal_page_first 433
_journal_page_last 448
_journal_volume 1
_journal_year 1999
_chemical_formula_sum 'O2 V'
_chemical_name_systematic 'V O2'
_space_group_IT_number 12
_symmetry_space_group_name_Hall '-C 2y'
_symmetry_space_group_name_H-M 'C 1 2/m 1'
_cell_angle_alpha 90
_cell_angle_beta 90.3
_cell_angle_gamma 90
_cell_formula_units_Z 8
_cell_length_a 9.083
_cell_length_b 5.763
_cell_length_c 4.532
_cell_volume 237.226
_citation_journal_id_ASTM SSSCFJ
_cod_data_source_file Galy_SSSCFJ_1999_760.cif
_cod_data_source_block O2V1
_cod_original_cell_volume 237.2258
_cod_original_formula_sum 'O2 V1'
_cod_database_code 1521122

loop_
_symmetry_equiv_pos_as_xyz
x,y,z
-x,y,-z
-x,-y,-z
x,-y,z
x+1/2,y+1/2,z
-x+1/2,y+1/2,-z
-x+1/2,-y+1/2,-z
x+1/2,-y+1/2,z

loop_
_atom_site_label
_atom_site_type_symbol
_atom_site_fract_x
_atom_site_fract_y
_atom_site_fract_z
_atom_site_occupancy
_atom_site_U_iso_or_equiv
O2 O-2 0.122 0 0.779 1 0.0
V1 V+4 0 0.265 0 1 0.0
V2 V+4 0.24 0 0.507 1 0.0
O1 O-2 0.136 0.235 0.307 1 0.0
O3 O-2 0.108 0.5 0.798 1 0.0
